data_2103600
loop_
_publ_author_name
'Hardie, Michaele J.'
'Martin, Anthony'
'Pinkerton, A. Alan'
'Zhurova, Elizabeth A.'

_publ_section_title
;
 Anisotropic thermal expansion of potassium dinitramide: a
 variable-temperature crystallographic study
;
_journal_issue 2
_journal_name_full 'Acta Crystallographica Section B'
_journal_page_first 113
_journal_page_last 118
_journal_paper_doi 10.1107/S0108768100018887
_journal_volume 57
_journal_year 2001
_chemical_formula_structural 'K N3 O4'
_chemical_formula_sum 'K N3 O4'
_chemical_formula_weight 145.13
_chemical_name_common 'potassium dinitramide'
_chemical_name_systematic
;
 ?
;
_space_group_IT_number 14
_symmetry_cell_setting monoclinic
_symmetry_space_group_name_Hall '-P 2yn'
_symmetry_space_group_name_H-M 'P 1 21/n 1'
_audit_creation_method SHELXL
_cell_angle_alpha 90.00
_cell_angle_beta 97.975(2)
_cell_angle_gamma 90.00
_cell_formula_units_Z 4
_cell_length_a 6.5891(4)
_cell_length_b 9.0653(5)
_cell_length_c 7.1459(4)
_cell_measurement_reflns_used 2897
_cell_measurement_temperature 85.0(10)
_cell_measurement_theta_max 24.37
_cell_measurement_theta_min 6.39
_cell_volume 422.71(4)
_computing_cell_refinement 'Siemens SAINT'
_computing_data_collection 'Siemens SMART'
_computing_data_reduction 'Siemens SAINT'
_computing_molecular_graphics 'Siemens SHELXTL'
_computing_publication_material 'Siemens SHELXTL and the Toledo cifomatic'
_computing_structure_refinement 'SHELXL-93 (Sheldrick, 1993)'
_computing_structure_solution 'SHELXS-86 (Sheldrick, 1990)'
_diffrn_ambient_temperature 85.0(10)
_diffrn_measurement_device Platform
_diffrn_measurement_method '\w scans'
_diffrn_radiation_monochromator graphite
_diffrn_radiation_source 'Sealed Tube'
_diffrn_radiation_type MoK\a
_diffrn_radiation_wavelength .71073
_diffrn_reflns_av_R_equivalents .0484
_diffrn_reflns_av_sigmaI/netI .0494
_diffrn_reflns_limit_h_max 7
_diffrn_reflns_limit_h_min -8
_diffrn_reflns_limit_k_max 12
_diffrn_reflns_limit_k_min -12
_diffrn_reflns_limit_l_max 9
_diffrn_reflns_limit_l_min -8
_diffrn_reflns_number 3515
_diffrn_reflns_theta_max 28.33
_diffrn_reflns_theta_min 3.65
_exptl_absorpt_coefficient_mu 1.172
_exptl_absorpt_correction_T_max .990304
_exptl_absorpt_correction_T_min .790519
_exptl_absorpt_correction_type 'Empirical :Multipole Expansion (Blessing, 1995)'
_exptl_crystal_density_diffrn 2.280
_exptl_crystal_F_000 288
_exptl_crystal_size_max .34
_exptl_crystal_size_mid .14
_exptl_crystal_size_min .08
_refine_diff_density_max .552
_refine_diff_density_min -.601
_refine_ls_extinction_method none
_refine_ls_goodness_of_fit_all 1.023
_refine_ls_goodness_of_fit_obs 1.053
_refine_ls_matrix_type full
_refine_ls_number_parameters 73
_refine_ls_number_reflns 1034
_refine_ls_number_restraints 0
_refine_ls_restrained_S_all 1.023
_refine_ls_restrained_S_obs 1.053
_refine_ls_R_factor_all .0399
_refine_ls_R_factor_obs .0311
_refine_ls_shift/esd_max .000
_refine_ls_shift/esd_mean .000
_refine_ls_structure_factor_coef Fsqd
_refine_ls_weighting_details 'w=1/[\s^2^(Fo^2^)+(0.0423P)^2^+0.0000P] where P=(Fo^2^+2Fc^2^)/3'
_refine_ls_weighting_scheme calc
_refine_ls_wR_factor_all .0749
_refine_ls_wR_factor_obs .0717
_reflns_number_observed 902
_reflns_number_total 1034
_reflns_observed_criterion >2sigma(I)
_cod_data_source_file br0101.cif
_cod_data_source_block kdn85
_cod_depositor_comments
;
The following automatic conversions were performed:
'_symmetry_cell_setting' value 'Monoclinic' changed to 'monoclinic'
according to '/home/saulius/struct/CIF-dictionaries/cif_core.dic'
dictionary named 'cif_core.dic' version 2.4.1 from 2010-06-29.

Automatic conversion script
Id: cif_fix_enum 1527 2010-12-29 10:47:43Z saulius 

The following automatic conversions were performed:

'_symmetry_cell_setting' value 'Monoclinic' changed to 'monoclinic'
according to /home/saulius/struct/CIF-dictionaries/cif_core.dic
dictionary named 'cif_core.dic' version 2.4.1 from 2010-06-29.

Automatic conversion script
Id: cif_fix_values 1715 2011-07-08 13:25:40Z adriana 

The following automatic conversions were performed:

'_refine_ls_weighting_scheme' value 'calc
w=1/[\s^2^(Fo^2^)+(0.0423P)^2^+0.0000P] where P=(Fo^2^+2Fc^2^)/3' was
changed to 'calc'. New tag '_refine_ls_weighting_details' was
created. The value of the new tag was set to
'w=1/[\s^2^(Fo^2^)+(0.0423P)^2^+0.0000P] where P=(Fo^2^+2Fc^2^)/3'.

Automatic conversion script
Id: cif_fix_values 3143 2015-03-26 13:38:13Z robertas 
;
_cod_original_sg_symbol_H-M 'P 21/n '
_cod_database_code 2103600
_cod_database_fobs_code 2103600

loop_
_symmetry_equiv_pos_as_xyz
'x, y, z'
'-x+1/2, y+1/2, -z+1/2'
'-x, -y, -z'
'x-1/2, -y-1/2, z-1/2'

loop_
_atom_site_aniso_label
_atom_site_aniso_U_11
_atom_site_aniso_U_22
_atom_site_aniso_U_33
_atom_site_aniso_U_12
_atom_site_aniso_U_13
_atom_site_aniso_U_23
K1 .0094(2) .0135(2) .0099(2) -.00124(10) .00183(13) .00015(10)
O4 .0111(6) .0184(6) .0088(5) .0013(4) .0031(4) .0005(4)
O2 .0147(6) .0142(6) .0135(5) -.0008(4) .0025(4) .0044(4)
N2 .0104(6) .0107(6) .0105(6) .0001(4) .0014(5) -.0016(4)
O1 .0072(6) .0181(6) .0176(6) .0021(4) .0020(4) -.0016(4)
N1 .0098(7) .0144(6) .0112(6) .0028(5) .0024(5) .0016(5)
N3 .0086(6) .0095(6) .0092(6) -.0014(4) .0017(5) -.0003(4)
O3 .0117(6) .0160(6) .0101(5) .0018(4) -.0011(4) .0008(4)

loop_
_atom_site_label
_atom_site_fract_x
_atom_site_fract_y
_atom_site_fract_z
_atom_site_U_iso_or_equiv
_atom_site_thermal_displace_type
_atom_site_calc_flag
_atom_site_occupancy
_atom_site_type_symbol
K1 .86050(5) .34347(3) .83221(4) .01092(13) Uani d 1 K
O4 1.0107(2) .34344(12) 1.2155(2) .0126(3) Uani d 1 O
O2 .7261(2) .53857(12) 1.1548(2) .0141(3) Uani d 1 O
N2 .6489(2) .46229(13) 1.2687(2) .0105(3) Uani d 1 N
O1 .4635(2) .46164(13) 1.2807(2) .0143(3) Uani d 1 O
N1 .7602(2) .37658(15) 1.4085(2) .0117(3) Uani d 1 N
N3 .9507(2) .34065(13) 1.3723(2) .0090(3) Uani d 1 N
O3 1.0634(2) .29447(12) 1.51469(15) .0129(2) Uani d 1 O

loop_
_atom_type_symbol
_atom_type_description
_atom_type_scat_dispersion_real
_atom_type_scat_dispersion_imag
_atom_type_scat_source
N N .0061 .0033 'International Tables Vol C Tables 4.2.6.8 and 6.1.1.4'
O O .0106 .0060 'International Tables Vol C Tables 4.2.6.8 and 6.1.1.4'
K K .2009 .2494 'International Tables Vol C Tables 4.2.6.8 and 6.1.1.4'

loop_
_geom_angle_atom_site_label_1
_geom_angle_atom_site_label_2
_geom_angle_atom_site_label_3
_geom_angle_site_symmetry_1
_geom_angle_site_symmetry_3
_geom_angle
O4 K1 O3 . 4_565 73.56(3)
O4 K1 O1 . 3_667 115.89(3)
O3 K1 O1 4_565 3_667 82.03(3)
O4 K1 O3 . 1_554 130.39(3)
O3 K1 O3 4_565 1_554 138.17(2)
O1 K1 O3 3_667 1_554 107.13(3)
O4 K1 O1 . 4_665 93.88(3)
O3 K1 O1 4_565 4_665 79.80(3)
O1 K1 O1 3_667 4_665 138.71(2)
O3 K1 O1 1_554 4_665 66.45(3)
O4 K1 O4 . 4_565 116.43(3)
O3 K1 O4 4_565 4_565 44.73(3)
O1 K1 O4 3_667 4_565 75.00(3)
O3 K1 O4 1_554 4_565 97.09(3)
O1 K1 O4 4_665 4_565 65.99(3)
O4 K1 O2 . 3_767 76.43(3)
O3 K1 O2 4_565 3_767 149.47(3)
O1 K1 O2 3_667 3_767 116.68(3)
O3 K1 O2 1_554 3_767 62.55(3)
O1 K1 O2 4_665 3_767 96.92(3)
O4 K1 O2 4_565 3_767 158.23(3)
O4 K1 O4 . 3_767 92.54(3)
O3 K1 O4 4_565 3_767 134.84(3)
O1 K1 O4 3_667 3_767 65.57(3)
O3 K1 O4 1_554 3_767 83.37(3)
O1 K1 O4 4_665 3_767 144.98(3)
O4 K1 O4 4_565 3_767 138.60(2)
O2 K1 O4 3_767 3_767 51.54(3)
O4 K1 N1 . 1_554 170.13(4)
O3 K1 N1 4_565 1_554 116.22(3)
O1 K1 N1 3_667 1_554 66.24(3)
O3 K1 N1 1_554 1_554 43.36(3)
O1 K1 N1 4_665 1_554 89.43(3)
O4 K1 N1 4_565 1_554 73.39(3)
O2 K1 N1 3_767 1_554 93.95(3)
O4 K1 N1 3_767 1_554 79.51(3)
O4 K1 O2 . . 51.16(3)
O3 K1 O2 4_565 . 67.72(3)
O1 K1 O2 3_667 . 64.76(3)
O3 K1 O2 1_554 . 153.47(3)
O1 K1 O2 4_665 . 137.04(3)
O4 K1 O2 4_565 . 104.37(3)
O2 K1 O2 3_767 . 97.35(3)
O4 K1 O2 3_767 . 70.24(3)
N1 K1 O2 1_554 . 129.55(3)
O4 K1 N3 . 4_565 95.78(3)
O3 K1 N3 4_565 4_565 22.50(3)
O1 K1 N3 3_667 4_565 74.79(3)
O3 K1 N3 1_554 4_565 119.08(3)
O1 K1 N3 4_665 4_565 74.30(3)
O4 K1 N3 4_565 4_565 22.57(3)
O2 K1 N3 3_767 4_565 168.03(3)
O4 K1 N3 3_767 4_565 139.06(3)
N1 K1 N3 1_554 4_565 94.07(3)
O2 K1 N3 . 4_565 84.32(3)
O4 K1 N1 . 4_665 70.68(3)
O3 K1 N1 4_565 4_665 104.36(3)
O1 K1 N1 3_667 4_665 172.24(4)
O3 K1 N1 1_554 4_665 65.18(3)
O1 K1 N1 4_665 4_665 40.72(3)
O4 K1 N1 4_565 4_665 106.30(3)
O2 K1 N1 3_767 4_665 59.61(3)
O4 K1 N1 3_767 4_665 111.14(3)
N1 K1 N1 1_554 4_665 106.56(4)
O2 K1 N1 . 4_665 121.52(3)
N3 K1 N1 4_565 4_665 109.45(3)
N3 O4 K1 . . 140.90(9)
N3 O4 K1 . 4_666 93.95(8)
K1 O4 K1 . 4_666 116.44(4)
N3 O4 K1 . 3_767 104.67(8)
K1 O4 K1 . 3_767 87.46(3)
K1 O4 K1 4_666 3_767 111.18(4)
N2 O2 K1 . 3_767 130.92(10)
N2 O2 K1 . . 110.78(8)
K1 O2 K1 3_767 . 82.65(3)
O2 N2 O1 . . 123.47(13)
O2 N2 N1 . . 124.30(13)
O1 N2 N1 . . 112.03(12)
O2 N2 K1 . 4_566 146.09(10)
O1 N2 K1 . 4_566 54.23(7)
N1 N2 K1 . 4_566 72.54(8)
N2 O1 K1 . 3_667 134.24(9)
N2 O1 K1 . 4_566 105.41(8)
K1 O1 K1 3_667 4_566 117.26(4)
N3 N1 N2 . . 114.00(12)
N3 N1 K1 . 1_556 95.04(8)
N2 N1 K1 . 1_556 142.62(9)
N3 N1 K1 . 4_566 124.32(9)
N2 N1 K1 . 4_566 83.66(8)
K1 N1 K1 1_556 4_566 99.47(4)
O4 N3 O3 . . 121.10(13)
O4 N3 N1 . . 126.00(12)
O3 N3 N1 . . 112.78(12)
O4 N3 K1 . 4_666 63.48(7)
O3 N3 K1 . 4_666 59.11(7)
N1 N3 K1 . 4_666 162.01(9)
O4 N3 K1 . 1_556 171.32(9)
O3 N3 K1 . 1_556 51.75(7)
N1 N3 K1 . 1_556 61.70(7)
K1 N3 K1 4_666 1_556 110.42(4)
N3 O3 K1 . 4_666 98.39(8)
N3 O3 K1 . 1_556 107.97(9)
K1 O3 K1 4_666 1_556 152.37(4)

loop_
_geom_bond_atom_site_label_1
_geom_bond_atom_site_label_2
_geom_bond_site_symmetry_2
_geom_bond_distance
K1 O4 . 2.7800(12)
K1 O3 4_565 2.7938(11)
K1 O1 3_667 2.8022(12)
K1 O3 1_554 2.8238(11)
K1 O1 4_665 2.8837(12)
K1 O4 4_565 2.8888(12)
K1 O2 3_767 2.9159(12)
K1 O4 3_767 2.9954(11)
K1 N1 1_554 3.0232(14)
K1 O2 . 3.1294(12)
K1 N3 4_565 3.2208(13)
K1 N1 4_665 3.2884(14)
O4 N3 . 1.239(2)
O4 K1 4_666 2.8888(11)
O4 K1 3_767 2.9954(11)
O2 N2 . 1.231(2)
O2 K1 3_767 2.9159(12)
N2 O1 . 1.236(2)
N2 N1 . 1.391(2)
N2 K1 4_566 3.4262(13)
O1 K1 3_667 2.8023(12)
O1 K1 4_566 2.8837(12)
N1 N3 . 1.356(2)
N1 K1 1_556 3.0232(14)
N1 K1 4_566 3.2884(14)
N3 O3 . 1.246(2)
N3 K1 4_666 3.2208(13)
N3 K1 1_556 3.4203(13)
O3 K1 4_666 2.7937(11)
O3 K1 1_556 2.8239(11)
